data_7150540
loop_
_publ_author_name
'O'Leary, Jane'
'Wallis, John D.'

_publ_section_title
;
 Interactions and reactions in some 2,2&#x2032;-disubstituted
 biphenyls---an open or shut case
;
_journal_issue 2
_journal_name_full 'Organic &amp; Biomolecular Chemistry'
_journal_page_first 225
_journal_page_last 228
_journal_paper_doi 10.1039/b814615b
_journal_volume 7
_journal_year 2009
_chemical_formula_sum 'C19 H18 N2 O2'
_chemical_formula_weight 306.35
_chemical_melting_point 378.0(10)
_chemical_name_common 'Methyl E-2-cyano-3-(2-(Dimethylamino)biphen-2-yl)propenoate'
_chemical_name_systematic
;
Methyl E-2-cyano-3-(2-(Dimethylamino)biphen-2-yl)propenoate
;
_space_group_IT_number 14
_symmetry_cell_setting monoclinic
_symmetry_space_group_name_Hall '-P 2yab'
_symmetry_space_group_name_H-M 'P 1 21/a 1'
_atom_sites_solution_hydrogens difmap
_atom_sites_solution_primary direct
_audit_creation_method SHELXL-97
_cell_angle_alpha 90.00
_cell_angle_beta 107.1770(17)
_cell_angle_gamma 90.00
_cell_formula_units_Z 4
_cell_length_a 8.2446(2)
_cell_length_b 17.2928(4)
_cell_length_c 11.6833(2)
_cell_measurement_reflns_used 7231
_cell_measurement_temperature 120(2)
_cell_measurement_theta_max 27.48
_cell_measurement_theta_min 2.91
_cell_volume 1591.42(6)
_computing_cell_refinement
;
DENZO (Otwinowski and Minor, 1997) and COLLECT (Hooft, 1998)
;
_computing_data_collection
;
DENZO (Otwinowski and Minor, 1997) and COLLECT (Hooft, 1998)
;
_computing_data_reduction
;
DENZO (Otwinowski and Minor, 1997) and COLLECT (Hooft, 1998)
;
_computing_molecular_graphics 'ORTEPIII (Johnson and Burnett, 1996)'
_computing_publication_material 'SHELXL-97 (Sheldrick, 1997)'
_computing_structure_refinement 'SHELXL-97 (Sheldrick, 1997)'
_computing_structure_solution 'SHELXS-97 (Sheldrick, 1990)'
_diffrn_ambient_temperature 120(2)
_diffrn_detector_area_resol_mean 9.091
_diffrn_measured_fraction_theta_full 0.975
_diffrn_measured_fraction_theta_max 0.975
_diffrn_measurement_device_type 'Enraf Nonius KappaCCD area detector'
_diffrn_measurement_method 'Phi and Omega scans to fill Ewald sphere'
_diffrn_radiation_monochromator graphite
_diffrn_radiation_source 'Enraf Nonius FR591 rotating anode'
_diffrn_radiation_type MoK\a
_diffrn_radiation_wavelength 0.71073
_diffrn_reflns_av_R_equivalents 0.0493
_diffrn_reflns_av_sigmaI/netI 0.0408
_diffrn_reflns_limit_h_max 10
_diffrn_reflns_limit_h_min -10
_diffrn_reflns_limit_k_max 22
_diffrn_reflns_limit_k_min -19
_diffrn_reflns_limit_l_max 13
_diffrn_reflns_limit_l_min -14
_diffrn_reflns_number 15927
_diffrn_reflns_theta_full 27.49
_diffrn_reflns_theta_max 27.46
_diffrn_reflns_theta_min 2.91
_exptl_absorpt_coefficient_mu 0.084
_exptl_absorpt_correction_T_max 0.99
_exptl_absorpt_correction_T_min 0.96
_exptl_absorpt_correction_type multi-scan
_exptl_absorpt_process_details
;
using multiple and symmetry-related data measurements via the program
SORTAV (Blessing, 1995)
See R.H. Blessing, Acta Cryst., (1995), A51, 33-38
;
_exptl_crystal_colour yellow
_exptl_crystal_density_diffrn 1.279
_exptl_crystal_density_method 'not measured'
_exptl_crystal_description block
_exptl_crystal_F_000 648
_exptl_crystal_size_max 0.2
_exptl_crystal_size_mid 0.2
_exptl_crystal_size_min 0.15
_refine_diff_density_max 0.283
_refine_diff_density_min -0.221
_refine_diff_density_rms 0.045
_refine_ls_extinction_method none
_refine_ls_goodness_of_fit_ref 1.027
_refine_ls_hydrogen_treatment refall
_refine_ls_matrix_type full
_refine_ls_number_parameters 280
_refine_ls_number_reflns 3568
_refine_ls_number_restraints 0
_refine_ls_restrained_S_all 1.027
_refine_ls_R_factor_all 0.0603
_refine_ls_R_factor_gt 0.0434
_refine_ls_shift/su_max 0.009
_refine_ls_shift/su_mean 0.002
_refine_ls_structure_factor_coef Fsqd
_refine_ls_weighting_details 'calc w=1/[\s^2^(Fo^2^)+(0.0620P)^2^+0.3097P] where P=(Fo^2^+2Fc^2^)/3'
_refine_ls_weighting_scheme calc
_refine_ls_wR_factor_gt 0.1070
_refine_ls_wR_factor_ref 0.1142
_reflns_number_gt 2837
_reflns_number_total 3568
_reflns_threshold_expression >2sigma(I)
_cod_data_source_file b814615b.txt
_cod_data_source_block compound4
_cod_depositor_comments
;
The following automatic conversions were performed:

'_chemical_melting_point' value '377-379' was changed to '378.0(10)'
- the average value was taken and precision was estimated.

Automatic conversion script
Id: cif_fix_values 1646 2011-03-28 12:23:43Z adriana 
;
_cod_original_sg_symbol_H-M P21/a
_cod_database_code 7150540

loop_
_symmetry_equiv_pos_as_xyz
'x, y, z'
'-x+1/2, y+1/2, -z'
'-x, -y, -z'
'x-1/2, -y-1/2, z'

loop_
_atom_site_label
_atom_site_type_symbol
_atom_site_fract_x
_atom_site_fract_y
_atom_site_fract_z
_atom_site_U_iso_or_equiv
_atom_site_adp_type
_atom_site_occupancy
_atom_site_symmetry_multiplicity
_atom_site_calc_flag
_atom_site_refinement_flags
_atom_site_disorder_assembly
_atom_site_disorder_group
O1 O 0.67732(12) 0.12629(5) 0.83276(8) 0.0273(2) Uani 1 1 d . . .
O2 O 0.42734(11) 0.18895(5) 0.77137(8) 0.0246(2) Uani 1 1 d . . .
N1 N 0.65233(14) -0.11098(6) 0.87964(10) 0.0243(3) Uani 1 1 d . . .
N2 N 0.10908(15) 0.07448(8) 0.63347(12) 0.0355(3) Uani 1 1 d . . .
C1 C 0.77507(16) -0.12249(7) 0.71378(11) 0.0223(3) Uani 1 1 d . . .
C2 C 0.79832(16) -0.11332(7) 0.83800(11) 0.0223(3) Uani 1 1 d . . .
C3 C 0.96329(17) -0.10522(8) 0.91539(12) 0.0256(3) Uani 1 1 d . . .
C4 C 1.10222(18) -0.10819(8) 0.87107(13) 0.0288(3) Uani 1 1 d . . .
C5 C 1.08084(18) -0.11905(8) 0.75048(13) 0.0294(3) Uani 1 1 d . . .
C6 C 0.91720(17) -0.12603(8) 0.67271(13) 0.0265(3) Uani 1 1 d . . .
C7 C 0.60277(16) -0.12757(8) 0.62529(11) 0.0220(3) Uani 1 1 d . . .
C8 C 0.47967(15) -0.06831(7) 0.61292(11) 0.0201(3) Uani 1 1 d . . .
C9 C 0.32143(16) -0.07723(8) 0.52689(11) 0.0220(3) Uani 1 1 d . . .
C10 C 0.28415(17) -0.14304(8) 0.45569(12) 0.0246(3) Uani 1 1 d . . .
C11 C 0.40428(18) -0.20067(8) 0.46824(12) 0.0265(3) Uani 1 1 d . . .
C12 C 0.56206(17) -0.19275(8) 0.55184(12) 0.0251(3) Uani 1 1 d . . .
C13 C 0.52873(16) 0.00173(7) 0.68474(11) 0.0201(3) Uani 1 1 d . . .
C14 C 0.43528(15) 0.06135(8) 0.70507(11) 0.0205(3) Uani 1 1 d . . .
C15 C 0.25389(17) 0.06764(8) 0.66349(11) 0.0239(3) Uani 1 1 d . . .
C16 C 0.52881(16) 0.12764(7) 0.77695(11) 0.0205(3) Uani 1 1 d . . .
C17 C 0.51018(19) 0.25699(8) 0.83484(13) 0.0287(3) Uani 1 1 d . . .
C18 C 0.56292(19) -0.18493(9) 0.87054(14) 0.0304(3) Uani 1 1 d . . .
C19 C 0.6769(2) -0.07575(10) 0.99650(13) 0.0335(4) Uani 1 1 d . . .
H3 H 0.9764(19) -0.0961(10) 1.0013(15) 0.030(4) Uiso 1 1 d . . .
H4 H 1.218(2) -0.1036(10) 0.9307(15) 0.035(4) Uiso 1 1 d . . .
H5 H 1.182(2) -0.1234(9) 0.7195(14) 0.031(4) Uiso 1 1 d . . .
H6 H 0.899(2) -0.1314(9) 0.5853(15) 0.032(4) Uiso 1 1 d . . .
H9 H 0.2384(19) -0.0378(9) 0.5167(13) 0.027(4) Uiso 1 1 d . . .
H10 H 0.171(2) -0.1470(9) 0.3982(14) 0.029(4) Uiso 1 1 d . . .
H11 H 0.379(2) -0.2471(11) 0.4197(15) 0.039(4) Uiso 1 1 d . . .
H12 H 0.647(2) -0.2349(10) 0.5612(13) 0.031(4) Uiso 1 1 d . . .
H13 H 0.6513(17) 0.0081(8) 0.7207(12) 0.016(3) Uiso 1 1 d . . .
H17A H 0.595(2) 0.2756(10) 0.7972(14) 0.031(4) Uiso 1 1 d . . .
H17B H 0.569(2) 0.2427(11) 0.9193(16) 0.043(5) Uiso 1 1 d . . .
H17C H 0.421(2) 0.2936(10) 0.8300(14) 0.030(4) Uiso 1 1 d . . .
H18A H 0.631(2) -0.2234(10) 0.9312(15) 0.038(4) Uiso 1 1 d . . .
H18B H 0.543(2) -0.2092(11) 0.7897(16) 0.043(5) Uiso 1 1 d . . .
H18C H 0.449(2) -0.1760(10) 0.8855(14) 0.036(4) Uiso 1 1 d . . .
H19A H 0.559(2) -0.0670(10) 1.0073(14) 0.035(4) Uiso 1 1 d . . .
H19B H 0.734(2) -0.0266(11) 0.9985(14) 0.037(4) Uiso 1 1 d . . .
H19C H 0.751(2) -0.1091(9) 1.0660(14) 0.030(4) Uiso 1 1 d . . .

loop_
_atom_site_aniso_label
_atom_site_aniso_U_11
_atom_site_aniso_U_22
_atom_site_aniso_U_33
_atom_site_aniso_U_23
_atom_site_aniso_U_13
_atom_site_aniso_U_12
O1 0.0243(5) 0.0264(5) 0.0277(5) -0.0023(4) 0.0024(4) 0.0005(4)
O2 0.0254(5) 0.0206(5) 0.0276(5) -0.0043(4) 0.0072(4) 0.0004(4)
N1 0.0287(6) 0.0222(6) 0.0231(6) 0.0017(4) 0.0094(4) 0.0020(5)
N2 0.0246(6) 0.0372(8) 0.0428(8) -0.0059(6) 0.0071(5) 0.0027(5)
C1 0.0250(7) 0.0178(7) 0.0238(7) 0.0028(5) 0.0069(5) 0.0015(5)
C2 0.0289(7) 0.0140(6) 0.0242(7) 0.0024(5) 0.0081(5) 0.0030(5)
C3 0.0299(7) 0.0190(7) 0.0257(7) 0.0011(5) 0.0049(5) 0.0024(5)
C4 0.0243(7) 0.0233(7) 0.0348(8) 0.0023(6) 0.0026(6) 0.0011(6)
C5 0.0270(7) 0.0262(8) 0.0368(8) 0.0034(6) 0.0124(6) 0.0011(6)
C6 0.0271(7) 0.0251(7) 0.0283(8) 0.0017(5) 0.0099(6) 0.0032(6)
C7 0.0237(7) 0.0216(7) 0.0219(6) 0.0029(5) 0.0087(5) -0.0004(5)
C8 0.0215(6) 0.0201(6) 0.0202(6) 0.0022(5) 0.0083(5) -0.0011(5)
C9 0.0207(6) 0.0237(7) 0.0224(6) 0.0019(5) 0.0078(5) 0.0001(5)
C10 0.0242(7) 0.0285(7) 0.0218(7) 0.0000(5) 0.0077(5) -0.0049(6)
C11 0.0313(7) 0.0237(7) 0.0266(7) -0.0028(5) 0.0121(6) -0.0051(6)
C12 0.0281(7) 0.0222(7) 0.0269(7) 0.0008(5) 0.0111(5) 0.0012(6)
C13 0.0204(6) 0.0216(7) 0.0182(6) 0.0042(5) 0.0055(5) -0.0008(5)
C14 0.0205(6) 0.0223(7) 0.0180(6) 0.0017(5) 0.0048(5) -0.0009(5)
C15 0.0257(7) 0.0217(7) 0.0241(7) -0.0029(5) 0.0071(5) 0.0008(5)
C16 0.0230(6) 0.0212(7) 0.0182(6) 0.0022(5) 0.0077(5) 0.0018(5)
C17 0.0308(7) 0.0228(7) 0.0316(8) -0.0070(6) 0.0077(6) -0.0009(6)
C18 0.0320(8) 0.0290(8) 0.0329(8) 0.0024(6) 0.0137(6) -0.0024(6)
C19 0.0431(9) 0.0324(9) 0.0283(8) -0.0044(6) 0.0154(7) 0.0020(7)

loop_
_atom_type_symbol
_atom_type_description
_atom_type_scat_dispersion_real
_atom_type_scat_dispersion_imag
_atom_type_scat_source
C C 0.0033 0.0016 'International Tables Vol C Tables 4.2.6.8 and 6.1.1.4'
H H 0.0000 0.0000 'International Tables Vol C Tables 4.2.6.8 and 6.1.1.4'
N N 0.0061 0.0033 'International Tables Vol C Tables 4.2.6.8 and 6.1.1.4'
O O 0.0106 0.0060 'International Tables Vol C Tables 4.2.6.8 and 6.1.1.4'

loop_
_geom_angle_atom_site_label_1
_geom_angle_atom_site_label_2
_geom_angle_atom_site_label_3
_geom_angle
_geom_angle_site_symmetry_1
_geom_angle_site_symmetry_3
_geom_angle_publ_flag
C16 O2 C17 115.10(10) . . ?
C2 N1 C19 115.77(11) . . ?
C2 N1 C18 114.08(11) . . ?
C19 N1 C18 111.22(12) . . ?
C6 C1 C2 119.03(12) . . ?
C6 C1 C7 118.97(12) . . ?
C2 C1 C7 121.99(12) . . ?
C3 C2 C1 119.01(12) . . ?
C3 C2 N1 122.25(12) . . ?
C1 C2 N1 118.73(11) . . ?
C4 C3 C2 120.38(13) . . ?
C5 C4 C3 120.95(13) . . ?
C4 C5 C6 119.03(13) . . ?
C5 C6 C1 121.56(13) . . ?
C12 C7 C8 119.05(12) . . ?
C12 C7 C1 118.69(12) . . ?
C8 C7 C1 122.26(11) . . ?
C9 C8 C7 118.69(12) . . ?
C9 C8 C13 123.01(11) . . ?
C7 C8 C13 118.15(11) . . ?
C10 C9 C8 120.95(12) . . ?
C11 C10 C9 120.15(12) . . ?
C10 C11 C12 119.90(13) . . ?
C11 C12 C7 121.26(13) . . ?
C14 C13 C8 131.21(12) . . ?
C13 C14 C15 126.23(12) . . ?
C13 C14 C16 117.29(11) . . ?
C15 C14 C16 116.48(11) . . ?
N2 C15 C14 177.58(14) . . ?
O1 C16 O2 124.15(12) . . ?
O1 C16 C14 124.22(11) . . ?
O2 C16 C14 111.63(10) . . ?

loop_
_geom_bond_atom_site_label_1
_geom_bond_atom_site_label_2
_geom_bond_distance
_geom_bond_site_symmetry_2
_geom_bond_publ_flag
O1 C16 1.2055(15) . ?
O2 C16 1.3401(16) . ?
O2 C17 1.4497(16) . ?
N1 C2 1.4259(17) . ?
N1 C19 1.4535(18) . ?
N1 C18 1.4642(19) . ?
N2 C15 1.1467(17) . ?
C1 C6 1.3926(19) . ?
C1 C2 1.4155(19) . ?
C1 C7 1.4924(18) . ?
C2 C3 1.4003(18) . ?
C3 C4 1.390(2) . ?
C4 C5 1.380(2) . ?
C5 C6 1.392(2) . ?
C7 C12 1.3962(19) . ?
C7 C8 1.4193(18) . ?
C8 C9 1.4006(17) . ?
C8 C13 1.4608(18) . ?
C9 C10 1.3895(19) . ?
C10 C11 1.382(2) . ?
C11 C12 1.3837(19) . ?
C13 C14 1.3495(18) . ?
C14 C15 1.4336(17) . ?
C14 C16 1.4938(18) . ?

loop_
_cod_related_entry_id
_cod_related_entry_database
_cod_related_entry_code
1 ChemSpider 30653359
